data_7236697
loop_
_publ_author_name
'Ji, Wei'
'Li, Lingling'
'Eniola-Adefeso, Omolola'
'Wang, Yaming'
'Liu, Chuntai'
'Feng, Chuanliang'

_publ_section_title
;
 Non-invasively visualizing cell--matrix interactions in two-photon
 excited supramolecular hydrogels
;
_journal_issue 38
_journal_name_full 'J. Mater. Chem. B'
_journal_page_first 7790
_journal_paper_doi 10.1039/C7TB02274C
_journal_volume 5
_journal_year 2017
_chemical_formula_moiety 'C17 H12 O4'
_chemical_formula_sum 'C17 H12 O4'
_chemical_formula_weight 280.27
_space_group_IT_number 7
_space_group_name_Hall 'P -2yc'
_space_group_name_H-M_alt 'P 1 c 1'
_symmetry_cell_setting monoclinic
_symmetry_space_group_name_Hall 'P -2yc'
_symmetry_space_group_name_H-M 'P 1 c 1'
_atom_sites_solution_hydrogens geom
_atom_sites_solution_primary direct
_atom_sites_solution_secondary difmap
_audit_creation_method SHELXL-97
_audit_update_record
;
2015-08-14 deposited with the CCDC.
2017-09-06 downloaded from the CCDC.
;
_cell_angle_alpha 90.00
_cell_angle_beta 93.9450(10)
_cell_angle_gamma 90.00
_cell_formula_units_Z 2
_cell_length_a 13.1267(4)
_cell_length_b 3.86890(10)
_cell_length_c 12.7810(4)
_cell_measurement_reflns_used 6506
_cell_measurement_temperature 100(2)
_cell_measurement_theta_max 68.03
_cell_measurement_theta_min 5.00
_cell_volume 647.56(3)
_computing_structure_refinement 'SHELXL-97 (Sheldrick, 1997)'
_computing_structure_solution 'SHELXS-97 (Sheldrick, 1990)'
_diffrn_ambient_temperature 100(2)
_diffrn_measured_fraction_theta_full 0.993
_diffrn_measured_fraction_theta_max 0.993
_diffrn_measurement_device_type 'D8 VENTURE'
_diffrn_radiation_monochromator graphite
_diffrn_radiation_source 'fine-focus sealed tube'
_diffrn_radiation_type CuK\a
_diffrn_radiation_wavelength 1.54178
_diffrn_reflns_av_R_equivalents 0.0240
_diffrn_reflns_av_sigmaI/netI 0.0300
_diffrn_reflns_limit_h_max 15
_diffrn_reflns_limit_h_min -15
_diffrn_reflns_limit_k_max 4
_diffrn_reflns_limit_k_min -4
_diffrn_reflns_limit_l_max 15
_diffrn_reflns_limit_l_min -15
_diffrn_reflns_number 7022
_diffrn_reflns_theta_full 68.13
_diffrn_reflns_theta_max 68.13
_diffrn_reflns_theta_min 3.37
_exptl_absorpt_coefficient_mu 0.850
_exptl_absorpt_correction_T_max 0.9587
_exptl_absorpt_correction_T_min 0.8484
_exptl_crystal_colour colorless
_exptl_crystal_density_diffrn 1.437
_exptl_crystal_density_method 'not measured'
_exptl_crystal_description block
_exptl_crystal_F_000 292
_exptl_crystal_size_max 0.20
_exptl_crystal_size_mid 0.10
_exptl_crystal_size_min 0.05
_refine_diff_density_max 0.350
_refine_diff_density_min -0.429
_refine_diff_density_rms 0.050
_refine_ls_abs_structure_details 'Flack H D (1983), Acta Cryst. A39, 876-881'
_refine_ls_abs_structure_Flack 0.02(18)
_refine_ls_extinction_method none
_refine_ls_goodness_of_fit_ref 1.069
_refine_ls_hydrogen_treatment mixed
_refine_ls_matrix_type full
_refine_ls_number_parameters 190
_refine_ls_number_reflns 2272
_refine_ls_number_restraints 2
_refine_ls_restrained_S_all 1.069
_refine_ls_R_factor_all 0.0372
_refine_ls_R_factor_gt 0.0371
_refine_ls_shift/su_max 0.000
_refine_ls_shift/su_mean 0.000
_refine_ls_structure_factor_coef Fsqd
_refine_ls_weighting_details 'calc w=1/[\s^2^(Fo^2^)+(0.0687P)^2^+0.2658P] where P=(Fo^2^+2Fc^2^)/3'
_refine_ls_weighting_scheme calc
_refine_ls_wR_factor_gt 0.1055
_refine_ls_wR_factor_ref 0.1057
_reflns_number_gt 2255
_reflns_number_total 2272
_reflns_threshold_expression >2sigma(I)
_cod_data_source_file c7tb02274c2.cif
_cod_data_source_block t
_cod_original_sg_symbol_H-M 'P c'
_cod_database_code 7236697

loop_
_symmetry_equiv_pos_as_xyz
'x, y, z'
'x, -y, z+1/2'

loop_
_atom_site_label
_atom_site_type_symbol
_atom_site_fract_x
_atom_site_fract_y
_atom_site_fract_z
_atom_site_U_iso_or_equiv
_atom_site_adp_type
_atom_site_occupancy
_atom_site_symmetry_multiplicity
_atom_site_calc_flag
_atom_site_refinement_flags
O1 O 0.41966(11) 0.2350(4) 0.62586(12) 0.0218(3) Uani 1 1 d .
O2 O 0.39313(10) 0.4590(4) 0.46263(11) 0.0171(3) Uani 1 1 d .
O3 O 0.75676(10) 0.0374(4) 0.31227(10) 0.0154(3) Uani 1 1 d .
O4 O 0.92507(11) 0.0162(4) 0.31398(11) 0.0221(4) Uani 1 1 d .
C1 C 0.26519(14) 0.5447(5) 0.58054(15) 0.0151(4) Uani 1 1 d .
C2 C 0.23221(16) 0.5316(5) 0.68184(17) 0.0185(4) Uani 1 1 d .
H2A H 0.2745 0.4302 0.7369 0.022 Uiso 1 1 calc R
C3 C 0.13758(16) 0.6668(5) 0.70232(18) 0.0216(5) Uani 1 1 d .
H3A H 0.1152 0.6600 0.7714 0.026 Uiso 1 1 calc R
C4 C 0.07567(15) 0.8125(5) 0.62083(19) 0.0216(5) Uani 1 1 d .
H4A H 0.0111 0.9061 0.6347 0.026 Uiso 1 1 calc R
C5 C 0.10751(15) 0.8218(6) 0.52006(18) 0.0205(5) Uani 1 1 d .
H5A H 0.0645 0.9188 0.4649 0.025 Uiso 1 1 calc R
C6 C 0.20241(15) 0.6896(5) 0.49942(17) 0.0177(4) Uani 1 1 d .
H6A H 0.2246 0.6977 0.4303 0.021 Uiso 1 1 calc R
C7 C 0.36663(14) 0.3955(5) 0.56256(16) 0.0157(4) Uani 1 1 d .
C8 C 0.48813(15) 0.3427(5) 0.43261(16) 0.0156(4) Uani 1 1 d .
C9 C 0.48644(14) 0.1713(5) 0.33684(15) 0.0157(4) Uani 1 1 d .
H9A H 0.4233 0.1223 0.2989 0.019 Uiso 1 1 calc R
C10 C 0.57776(15) 0.0724(5) 0.29722(15) 0.0156(4) Uani 1 1 d .
H10A H 0.5782 -0.0433 0.2317 0.019 Uiso 1 1 calc R
C11 C 0.66847(15) 0.1458(5) 0.35517(16) 0.0133(4) Uani 1 1 d .
C12 C 0.67114(15) 0.3178(5) 0.45138(15) 0.0141(4) Uani 1 1 d .
C13 C 0.57783(16) 0.4179(5) 0.48988(16) 0.0146(4) Uani 1 1 d .
H13A H 0.5768 0.5365 0.5549 0.018 Uiso 1 1 calc R
C14 C 0.85221(15) 0.1115(5) 0.35916(16) 0.0153(4) Uani 1 1 d .
C15 C 0.85511(15) 0.2920(5) 0.45850(15) 0.0165(4) Uani 1 1 d .
H15A H 0.9198 0.3467 0.4924 0.020 Uiso 1 1 calc R
C16 C 0.77042(14) 0.3863(5) 0.50514(14) 0.0139(4) Uani 1 1 d .
C17 C 0.77574(15) 0.5552(5) 0.61086(16) 0.0173(4) Uani 1 1 d .
H17D H 0.7064 0.6033 0.6310 0.026 Uiso 1 1 calc R
H17A H 0.8140 0.7722 0.6081 0.026 Uiso 1 1 calc R
H17B H 0.8103 0.4005 0.6626 0.026 Uiso 1 1 calc R

loop_
_atom_site_aniso_label
_atom_site_aniso_U_11
_atom_site_aniso_U_22
_atom_site_aniso_U_33
_atom_site_aniso_U_23
_atom_site_aniso_U_13
_atom_site_aniso_U_12
O1 0.0146(7) 0.0311(8) 0.0197(7) 0.0088(6) 0.0006(5) 0.0038(6)
O2 0.0126(7) 0.0234(7) 0.0157(7) 0.0022(6) 0.0030(5) 0.0041(6)
O3 0.0138(7) 0.0195(7) 0.0129(7) -0.0008(5) 0.0011(5) 0.0021(6)
O4 0.0138(7) 0.0321(9) 0.0205(8) 0.0007(6) 0.0023(6) 0.0042(6)
C1 0.0125(9) 0.0141(9) 0.0187(10) -0.0012(7) 0.0014(7) -0.0018(7)
C2 0.0167(9) 0.0204(10) 0.0184(10) -0.0008(8) 0.0005(8) -0.0032(8)
C3 0.0187(10) 0.0230(11) 0.0238(11) -0.0015(9) 0.0072(9) -0.0038(8)
C4 0.0125(9) 0.0193(10) 0.0337(12) -0.0017(9) 0.0058(8) 0.0000(7)
C5 0.0141(10) 0.0207(10) 0.0263(11) 0.0002(8) -0.0018(8) 0.0011(8)
C6 0.0148(9) 0.0187(10) 0.0194(10) -0.0020(8) 0.0002(8) 0.0006(7)
C7 0.0132(9) 0.0174(9) 0.0165(9) -0.0011(8) 0.0003(8) -0.0018(7)
C8 0.0133(9) 0.0157(9) 0.0181(10) 0.0036(8) 0.0023(8) 0.0032(7)
C9 0.0143(9) 0.0164(9) 0.0159(10) 0.0017(7) -0.0016(8) 0.0003(7)
C10 0.0165(10) 0.0152(9) 0.0150(9) -0.0006(8) -0.0001(8) -0.0006(8)
C11 0.0130(9) 0.0123(8) 0.0149(10) 0.0027(7) 0.0023(8) 0.0014(7)
C12 0.0173(10) 0.0124(8) 0.0126(9) 0.0038(7) 0.0010(7) 0.0002(7)
C13 0.0160(9) 0.0147(10) 0.0133(9) 0.0011(7) 0.0019(7) 0.0003(8)
C14 0.0125(9) 0.0168(10) 0.0168(9) 0.0055(8) 0.0019(8) 0.0013(8)
C15 0.0158(9) 0.0169(9) 0.0165(10) 0.0041(8) -0.0003(7) -0.0025(8)
C16 0.0152(9) 0.0131(8) 0.0131(9) 0.0022(7) -0.0005(7) -0.0006(7)
C17 0.0170(9) 0.0190(10) 0.0160(10) -0.0012(8) 0.0013(7) -0.0020(8)

loop_
_atom_type_symbol
_atom_type_description
_atom_type_scat_dispersion_real
_atom_type_scat_dispersion_imag
_atom_type_scat_source
C C 0.0181 0.0091 'International Tables Vol C Tables 4.2.6.8 and 6.1.1.4'
O O 0.0492 0.0322 'International Tables Vol C Tables 4.2.6.8 and 6.1.1.4'
H H 0.0000 0.0000 'International Tables Vol C Tables 4.2.6.8 and 6.1.1.4'

loop_
_geom_angle_atom_site_label_1
_geom_angle_atom_site_label_2
_geom_angle_atom_site_label_3
_geom_angle
C7 O2 C8 119.02(15)
C11 O3 C14 121.71(15)
C2 C1 C6 119.93(18)
C2 C1 C7 117.98(17)
C6 C1 C7 122.09(17)
C3 C2 C1 120.0(2)
C3 C2 H2A 120.0
C1 C2 H2A 120.0
C2 C3 C4 119.6(2)
C2 C3 H3A 120.2
C4 C3 H3A 120.2
C5 C4 C3 120.56(19)
C5 C4 H4A 119.7
C3 C4 H4A 119.7
C4 C5 C6 120.0(2)
C4 C5 H5A 120.0
C6 C5 H5A 120.0
C5 C6 C1 119.9(2)
C5 C6 H6A 120.1
C1 C6 H6A 120.1
O1 C7 O2 123.21(18)
O1 C7 C1 125.49(19)
O2 C7 C1 111.29(16)
C13 C8 C9 122.07(18)
C13 C8 O2 122.09(18)
C9 C8 O2 115.64(17)
C10 C9 C8 119.40(18)
C10 C9 H9A 120.3
C8 C9 H9A 120.3
C9 C10 C11 118.70(18)
C9 C10 H10A 120.6
C11 C10 H10A 120.6
O3 C11 C10 116.02(17)
O3 C11 C12 121.56(16)
C10 C11 C12 122.42(18)
C11 C12 C13 118.02(17)
C11 C12 C16 118.04(18)
C13 C12 C16 123.93(18)
C8 C13 C12 119.38(18)
C8 C13 H13A 120.3
C12 C13 H13A 120.3
O4 C14 O3 116.96(18)
O4 C14 C15 126.34(19)
O3 C14 C15 116.69(17)
C16 C15 C14 123.09(18)
C16 C15 H15A 118.5
C14 C15 H15A 118.5
C15 C16 C12 118.76(18)
C15 C16 C17 121.90(17)
C12 C16 C17 119.34(18)
C16 C17 H17D 109.5
C16 C17 H17A 109.5
H17D C17 H17A 109.5
C16 C17 H17B 109.5
H17D C17 H17B 109.5
H17A C17 H17B 109.5

loop_
_geom_bond_atom_site_label_1
_geom_bond_atom_site_label_2
_geom_bond_distance
O1 C7 1.203(3)
O2 C7 1.369(3)
O2 C8 1.404(2)
O3 C11 1.381(2)
O3 C14 1.381(2)
O4 C14 1.208(2)
C1 C2 1.394(3)
C1 C6 1.397(3)
C1 C7 1.484(3)
C2 C3 1.389(3)
C2 H2A 0.9500
C3 C4 1.395(3)
C3 H3A 0.9500
C4 C5 1.382(3)
C4 H4A 0.9500
C5 C6 1.389(3)
C5 H5A 0.9500
C6 H6A 0.9500
C8 C13 1.374(3)
C8 C9 1.391(3)
C9 C10 1.387(3)
C9 H9A 0.9500
C10 C11 1.388(3)
C10 H10A 0.9500
C11 C12 1.397(3)
C12 C13 1.406(3)
C12 C16 1.455(3)
C13 H13A 0.9500
C14 C15 1.447(3)
C15 C16 1.347(3)
C15 H15A 0.9500
C16 C17 1.498(3)
C17 H17D 0.9800
C17 H17A 0.9800
C17 H17B 0.9800
